data_2226473
loop_
_publ_author_name
'Huang, Buwen'
'Rui, Eugene'
'Wythes, Martin'
'Kung, Pei-Pei'
'Moore, Curtis'
'Rheingold, Arnold L.'
'Yanovsky, Alex'

_publ_section_title
;
 2-(6-Bromo-3-pyridyl)-8-methylimidazo[1,2-<i>a</i>]pyrazine
;
_journal_coeditor_code HB5478
_journal_issue 7
_journal_name_full 'Acta Crystallographica Section E'
_journal_page_first o1723
_journal_paper_doi 10.1107/S1600536810022993
_journal_volume 66
_journal_year 2010
_chemical_formula_iupac 'C12 H9 Br N4'
_chemical_formula_moiety 'C12 H9 Br N4'
_chemical_formula_sum 'C12 H9 Br N4'
_chemical_formula_weight 289.14
_chemical_name_systematic
;
2-(6-Bromo-3-pyridyl)-8-methylimidazo[1,2-<i>a</i>]pyrazine
;
_space_group_IT_number 14
_symmetry_cell_setting monoclinic
_symmetry_space_group_name_Hall '-P 2yn'
_symmetry_space_group_name_H-M 'P 1 21/n 1'
_atom_sites_solution_hydrogens geom
_atom_sites_solution_primary direct
_atom_sites_solution_secondary difmap
_audit_creation_method SHELXL-97
_cell_angle_alpha 90.00
_cell_angle_beta 93.059(5)
_cell_angle_gamma 90.00
_cell_formula_units_Z 4
_cell_length_a 3.9007(14)
_cell_length_b 13.545(5)
_cell_length_c 20.673(8)
_cell_measurement_reflns_used 6098
_cell_measurement_temperature 100(2)
_cell_measurement_theta_max 27.2
_cell_measurement_theta_min 3.3
_cell_volume 1090.7(7)
_computing_cell_refinement 'SAINT (Bruker, 2007)'
_computing_data_collection 'APEX2 (Bruker, 2007)'
_computing_data_reduction 'SAINT (Bruker, 2007)'
_computing_molecular_graphics 'SHELXTL (Sheldrick, 2008)'
_computing_publication_material 'SHELXTL (Sheldrick, 2008)'
_computing_structure_refinement 'SHELXL-97 (Sheldrick, 2008)'
_computing_structure_solution 'SHELXS-97 (Sheldrick, 2008)'
_diffrn_ambient_temperature 100(2)
_diffrn_measured_fraction_theta_full 1.000
_diffrn_measured_fraction_theta_max 0.952
_diffrn_measurement_device_type 'Bruker APEXII CCD'
_diffrn_measurement_method '\f and \w scans'
_diffrn_radiation_monochromator graphite
_diffrn_radiation_source 'fine-focus sealed tube'
_diffrn_radiation_type MoK\a
_diffrn_radiation_wavelength 0.71073
_diffrn_reflns_av_R_equivalents 0.085
_diffrn_reflns_av_sigmaI/netI 0.066
_diffrn_reflns_limit_h_max 5
_diffrn_reflns_limit_h_min -5
_diffrn_reflns_limit_k_max 17
_diffrn_reflns_limit_k_min -17
_diffrn_reflns_limit_l_max 26
_diffrn_reflns_limit_l_min -27
_diffrn_reflns_number 19939
_diffrn_reflns_theta_full 25.0
_diffrn_reflns_theta_max 28.7
_diffrn_reflns_theta_min 1.8
_exptl_absorpt_coefficient_mu 3.75
_exptl_absorpt_correction_T_max 0.835
_exptl_absorpt_correction_T_min 0.431
_exptl_absorpt_correction_type multi-scan
_exptl_absorpt_process_details '(SADABS; Bruker, 2001)'
_exptl_crystal_colour colorless
_exptl_crystal_density_diffrn 1.761
_exptl_crystal_density_method 'not measured'
_exptl_crystal_description needle
_exptl_crystal_F_000 576
_exptl_crystal_size_max 0.27
_exptl_crystal_size_mid 0.11
_exptl_crystal_size_min 0.05
_refine_diff_density_max 1.23
_refine_diff_density_min -1.30
_refine_ls_extinction_method none
_refine_ls_goodness_of_fit_ref 1.05
_refine_ls_hydrogen_treatment constr
_refine_ls_matrix_type full
_refine_ls_number_parameters 155
_refine_ls_number_reflns 2668
_refine_ls_number_restraints 0
_refine_ls_restrained_S_all 1.05
_refine_ls_R_factor_all 0.095
_refine_ls_R_factor_gt 0.057
_refine_ls_shift/su_max 0.001
_refine_ls_shift/su_mean 0.000
_refine_ls_structure_factor_coef Fsqd
_refine_ls_weighting_details 'calc w=1/[\s^2^(Fo^2^)+(0.0701P)^2^+3.9758P] where P=(Fo^2^+2Fc^2^)/3'
_refine_ls_weighting_scheme calc
_refine_ls_wR_factor_gt 0.130
_refine_ls_wR_factor_ref 0.154
_reflns_number_gt 1887
_reflns_number_total 2668
_reflns_threshold_expression I>2\s(I)
_cod_data_source_file hb5478.cif
_cod_data_source_block I
_cod_original_sg_symbol_H-M 'P 21/n'
_cod_database_code 2226473
_cod_database_fobs_code 2226473

loop_
_symmetry_equiv_pos_as_xyz
'x, y, z'
'-x+1/2, y+1/2, -z+1/2'
'-x, -y, -z'
'x-1/2, -y-1/2, z-1/2'

loop_
_atom_site_type_symbol
_atom_site_label
_atom_site_fract_x
_atom_site_fract_y
_atom_site_fract_z
_atom_site_U_iso_or_equiv
_atom_site_adp_type
_atom_site_calc_flag
_atom_site_refinement_flags
_atom_site_occupancy
_atom_site_disorder_assembly
_atom_site_disorder_group
Br Br1 0.27478(13) 0.63452(4) 1.03763(3) 0.0279(2) Uani d . 1 . .
N N1 0.5377(11) 0.8165(3) 1.0087(2) 0.0247(9) Uani d . 1 . .
N N2 1.0290(10) 0.9281(3) 0.8097(2) 0.0195(8) Uani d . 1 . .
N N3 1.0640(10) 1.0898(3) 0.83304(19) 0.0193(8) Uani d . 1 . .
N N4 1.4045(11) 1.1347(3) 0.7232(2) 0.0221(9) Uani d . 1 . .
C C1 0.4653(12) 0.7301(4) 0.9823(2) 0.0215(10) Uani d . 1 . .
C C2 0.5223(13) 0.7047(4) 0.9189(2) 0.0241(11) Uani d . 1 . .
H H2 0.4687 0.6407 0.9026 0.029 Uiso calc R 1 . .
C C3 0.6590(12) 0.7755(4) 0.8807(2) 0.0214(10) Uani d . 1 . .
H H3 0.7011 0.7611 0.8369 0.026 Uiso calc R 1 . .
C C4 0.7370(12) 0.8692(3) 0.9062(2) 0.0190(10) Uani d . 1 . .
C C5 0.6736(12) 0.8850(4) 0.9704(2) 0.0220(10) Uani d . 1 . .
H H5 0.7290 0.9478 0.9887 0.026 Uiso calc R 1 . .
C C6 0.8818(12) 0.9470(3) 0.8672(2) 0.0185(10) Uani d . 1 . .
C C7 0.8997(12) 1.0472(3) 0.8822(2) 0.0207(10) Uani d . 1 . .
H H7 0.8150 1.0790 0.9191 0.025 Uiso calc R 1 . .
C C8 1.1395(12) 1.0161(3) 0.7898(2) 0.0174(9) Uani d . 1 . .
C C9 1.3167(12) 1.0417(4) 0.7337(2) 0.0207(10) Uani d . 1 . .
C C10 1.3238(13) 1.2048(4) 0.7677(3) 0.0256(11) Uani d . 1 . .
H H10 1.3897 1.2710 0.7598 0.031 Uiso calc R 1 . .
C C11 1.1591(13) 1.1865(3) 0.8214(3) 0.0224(10) Uani d . 1 . .
H H11 1.1088 1.2380 0.8507 0.027 Uiso calc R 1 . .
C C12 1.4005(13) 0.9642(4) 0.6864(2) 0.0241(11) Uani d . 1 . .
H H12A 1.5153 0.9944 0.6503 0.036 Uiso calc R 1 . .
H H12B 1.1887 0.9319 0.6700 0.036 Uiso calc R 1 . .
H H12C 1.5530 0.9152 0.7077 0.036 Uiso calc R 1 . .

loop_
_atom_site_aniso_label
_atom_site_aniso_U_11
_atom_site_aniso_U_22
_atom_site_aniso_U_33
_atom_site_aniso_U_12
_atom_site_aniso_U_13
_atom_site_aniso_U_23
Br1 0.0245(3) 0.0267(3) 0.0331(3) -0.0011(2) 0.0081(2) 0.0102(2)
N1 0.027(2) 0.024(2) 0.023(2) 0.0019(18) 0.0048(17) 0.0007(18)
N2 0.018(2) 0.0173(19) 0.024(2) 0.0029(16) 0.0018(16) -0.0005(16)
N3 0.018(2) 0.016(2) 0.025(2) 0.0009(16) 0.0031(16) 0.0015(16)
N4 0.021(2) 0.018(2) 0.027(2) -0.0009(17) 0.0047(16) 0.0024(17)
C1 0.017(2) 0.023(2) 0.025(2) 0.0025(19) 0.0039(18) 0.008(2)
C2 0.024(3) 0.019(2) 0.029(3) -0.001(2) 0.005(2) -0.002(2)
C3 0.019(2) 0.022(2) 0.023(2) -0.0002(19) 0.0032(19) -0.001(2)
C4 0.017(2) 0.020(2) 0.020(2) 0.0028(19) 0.0033(17) 0.0016(19)
C5 0.023(2) 0.022(2) 0.022(2) 0.0055(19) -0.0005(19) -0.0042(19)
C6 0.015(2) 0.020(2) 0.021(2) 0.0061(18) 0.0003(18) 0.0002(19)
C7 0.025(3) 0.016(2) 0.022(2) 0.0009(19) 0.0065(19) -0.0035(19)
C8 0.016(2) 0.015(2) 0.021(2) 0.0013(17) 0.0026(18) 0.0006(18)
C9 0.017(2) 0.019(2) 0.026(2) 0.0029(19) 0.0026(19) 0.003(2)
C10 0.027(3) 0.019(2) 0.031(3) -0.001(2) 0.001(2) 0.001(2)
C11 0.020(2) 0.013(2) 0.034(3) 0.0008(18) 0.002(2) -0.003(2)
C12 0.024(3) 0.027(3) 0.021(2) 0.002(2) 0.0069(19) 0.000(2)

loop_
_atom_type_symbol
_atom_type_description
_atom_type_scat_dispersion_real
_atom_type_scat_dispersion_imag
_atom_type_scat_source
C C 0.0033 0.0016 'International Tables Vol C Tables 4.2.6.8 and 6.1.1.4'
H H 0.0000 0.0000 'International Tables Vol C Tables 4.2.6.8 and 6.1.1.4'
N N 0.0061 0.0033 'International Tables Vol C Tables 4.2.6.8 and 6.1.1.4'
Br Br -0.2901 2.4595 'International Tables Vol C Tables 4.2.6.8 and 6.1.1.4'

loop_
_geom_angle_atom_site_label_1
_geom_angle_atom_site_label_2
_geom_angle_atom_site_label_3
_geom_angle_site_symmetry_1
_geom_angle_site_symmetry_3
_geom_angle
_geom_angle_publ_flag
C1 N1 C5 . . 116.8(4) ?
C8 N2 C6 . . 104.9(4) ?
C7 N3 C8 . . 107.6(4) ?
C7 N3 C11 . . 132.2(4) ?
C8 N3 C11 . . 120.2(4) ?
C9 N4 C10 . . 118.5(4) ?
N1 C1 C2 . . 125.0(5) ?
N1 C1 Br1 . . 115.9(4) ?
C2 C1 Br1 . . 119.1(4) ?
C3 C2 C1 . . 117.3(5) ?
C3 C2 H2 . . 121.3 ?
C1 C2 H2 . . 121.3 ?
C2 C3 C4 . . 120.2(5) ?
C2 C3 H3 . . 119.9 ?
C4 C3 H3 . . 119.9 ?
C5 C4 C3 . . 117.0(4) ?
C5 C4 C6 . . 121.0(4) ?
C3 C4 C6 . . 122.0(4) ?
N1 C5 C4 . . 123.8(5) ?
N1 C5 H5 . . 118.1 ?
C4 C5 H5 . . 118.1 ?
N2 C6 C7 . . 110.9(4) ?
N2 C6 C4 . . 122.4(4) ?
C7 C6 C4 . . 126.6(4) ?
N3 C7 C6 . . 105.4(4) ?
N3 C7 H7 . . 127.3 ?
C6 C7 H7 . . 127.3 ?
N2 C8 N3 . . 111.1(4) ?
N2 C8 C9 . . 130.2(4) ?
N3 C8 C9 . . 118.7(4) ?
N4 C9 C8 . . 120.4(4) ?
N4 C9 C12 . . 119.8(5) ?
C8 C9 C12 . . 119.9(4) ?
C11 C10 N4 . . 124.6(5) ?
C11 C10 H10 . . 117.7 ?
N4 C10 H10 . . 117.7 ?
C10 C11 N3 . . 117.6(5) ?
C10 C11 H11 . . 121.2 ?
N3 C11 H11 . . 121.2 ?
C9 C12 H12A . . 109.5 ?
C9 C12 H12B . . 109.5 ?
H12A C12 H12B . . 109.5 ?
C9 C12 H12C . . 109.5 ?
H12A C12 H12C . . 109.5 ?
H12B C12 H12C . . 109.5 ?

loop_
_geom_bond_atom_site_label_1
_geom_bond_atom_site_label_2
_geom_bond_site_symmetry_2
_geom_bond_distance
_geom_bond_publ_flag
Br1 C1 . 1.905(5) ?
N1 C1 . 1.316(7) ?
N1 C5 . 1.347(7) ?
N2 C8 . 1.340(6) ?
N2 C6 . 1.371(6) ?
N3 C7 . 1.359(6) ?
N3 C8 . 1.382(6) ?
N3 C11 . 1.386(6) ?
N4 C9 . 1.327(6) ?
N4 C10 . 1.371(7) ?
C1 C2 . 1.384(7) ?
C2 C3 . 1.369(7) ?
C2 H2 . 0.9500 ?
C3 C4 . 1.401(7) ?
C3 H3 . 0.9500 ?
C4 C5 . 1.381(7) ?
C4 C6 . 1.458(7) ?
C5 H5 . 0.9500 ?
C6 C7 . 1.393(7) ?
C7 H7 . 0.9500 ?
C8 C9 . 1.424(7) ?
C9 C12 . 1.482(7) ?
C10 C11 . 1.335(7) ?
C10 H10 . 0.9500 ?
C11 H11 . 0.9500 ?
C12 H12A . 0.9800 ?
C12 H12B . 0.9800 ?
C12 H12C . 0.9800 ?

loop_
_geom_hbond_atom_site_label_D
_geom_hbond_atom_site_label_H
_geom_hbond_atom_site_label_A
_geom_hbond_site_symmetry_A
_geom_hbond_distance_DH
_geom_hbond_distance_HA
_geom_hbond_distance_DA
_geom_hbond_angle_DHA
C7 H7 N1 3_677 0.95 2.52 3.438(6) 163
C10 H10 N2 2_756 0.95 2.60 3.484(7) 156

loop_
_cod_related_entry_id
_cod_related_entry_database
_cod_related_entry_code
1 ChemSpider 24745332
